data_7021318
loop_
_publ_author_name
'Xiao, Jie'
'Deng, Liang'

_publ_section_title
;
 Iron-mediated C-H bond amination by organic azides on a tripodal
 bis(anilido)iminophosphorane platform.
;
_journal_issue 16
_journal_name_full 'Dalton transactions (Cambridge, England : 2003)'
_journal_page_first 5607
_journal_page_last 5610
_journal_paper_doi 10.1039/c3dt50518a
_journal_volume 42
_journal_year 2013
_chemical_formula_sum 'C54 H67 Fe N4 P'
_chemical_formula_weight 858.94
_chemical_name_systematic
;
?
;
_space_group_IT_number 2
_symmetry_cell_setting triclinic
_symmetry_space_group_name_Hall '-P 1'
_symmetry_space_group_name_H-M 'P -1'
_atom_sites_solution_hydrogens geom
_atom_sites_solution_primary direct
_atom_sites_solution_secondary difmap
_audit_creation_method SHELXL-97
_cell_angle_alpha 93.069(5)
_cell_angle_beta 105.735(4)
_cell_angle_gamma 106.566(5)
_cell_formula_units_Z 2
_cell_length_a 10.748(3)
_cell_length_b 15.275(4)
_cell_length_c 16.494(4)
_cell_measurement_reflns_used 2660
_cell_measurement_temperature 143(2)
_cell_measurement_theta_max 27.56
_cell_measurement_theta_min 2.59
_cell_volume 2473.0(11)
_computing_cell_refinement 'Bruker SAINT'
_computing_data_collection 'Bruker APEX2'
_computing_data_reduction 'Bruker SAINT'
_computing_molecular_graphics 'Bruker SHELXTL'
_computing_publication_material 'Bruker SHELXTL'
_computing_structure_refinement 'SHELXL-97 (Sheldrick, 2008)'
_computing_structure_solution 'SHELXS-97 (Sheldrick, 2008)'
_diffrn_ambient_temperature 143(2)
_diffrn_measured_fraction_theta_full 0.993
_diffrn_measured_fraction_theta_max 0.993
_diffrn_measurement_device_type 'Bruker APEX-II CCD'
_diffrn_measurement_method '\f and \w scans'
_diffrn_radiation_monochromator graphite
_diffrn_radiation_source 'fine-focus sealed tube'
_diffrn_radiation_type MoK\a
_diffrn_radiation_wavelength 0.71073
_diffrn_reflns_av_R_equivalents 0.0621
_diffrn_reflns_av_sigmaI/netI 0.1131
_diffrn_reflns_limit_h_max 13
_diffrn_reflns_limit_h_min -13
_diffrn_reflns_limit_k_max 18
_diffrn_reflns_limit_k_min -19
_diffrn_reflns_limit_l_max 18
_diffrn_reflns_limit_l_min -21
_diffrn_reflns_number 18718
_diffrn_reflns_theta_full 27.00
_diffrn_reflns_theta_max 27.00
_diffrn_reflns_theta_min 2.04
_exptl_absorpt_coefficient_mu 0.375
_exptl_absorpt_correction_T_max 0.9599
_exptl_absorpt_correction_T_min 0.8957
_exptl_absorpt_correction_type multi-scan
_exptl_absorpt_process_details sadabs
_exptl_crystal_colour yellow
_exptl_crystal_density_diffrn 1.153
_exptl_crystal_density_method 'not measured'
_exptl_crystal_description block
_exptl_crystal_F_000 920
_exptl_crystal_size_max 0.30
_exptl_crystal_size_mid 0.15
_exptl_crystal_size_min 0.11
_platon_squeeze_details
;
;
_refine_diff_density_max 1.396
_refine_diff_density_min -0.693
_refine_diff_density_rms 0.122
_refine_ls_extinction_method none
_refine_ls_goodness_of_fit_ref 1.017
_refine_ls_hydrogen_treatment constr
_refine_ls_matrix_type full
_refine_ls_number_parameters 547
_refine_ls_number_reflns 10723
_refine_ls_number_restraints 0
_refine_ls_restrained_S_all 1.017
_refine_ls_R_factor_all 0.1139
_refine_ls_R_factor_gt 0.0648
_refine_ls_shift/su_max 0.011
_refine_ls_shift/su_mean 0.000
_refine_ls_structure_factor_coef Fsqd
_refine_ls_weighting_details 'calc w=1/[\s^2^(Fo^2^)+(0.0884P)^2^+0.0000P] where P=(Fo^2^+2Fc^2^)/3'
_refine_ls_weighting_scheme calc
_refine_ls_wR_factor_gt 0.1565
_refine_ls_wR_factor_ref 0.1823
_reflns_number_gt 6539
_reflns_number_total 10723
_reflns_threshold_expression >2sigma(I)
_cod_data_source_file c3dt50518a.txt
_cod_data_source_block 3a
_cod_depositor_comments
;
The following automatic conversions were performed:

'_symmetry_cell_setting' value 'Triclinic' changed to 'triclinic'
according to /home/saulius/struct/CIF-dictionaries/cif_core.dic
dictionary named 'cif_core.dic' version 2.4.2 from 2011-04-26.

Automatic conversion script
Id: cif_fix_values 1891 2012-01-12 08:04:46Z andrius 
;
_cod_original_cell_volume 2473.1(11)
_cod_original_sg_symbol_H-M P-1
_cod_database_code 7021318

loop_
_symmetry_equiv_pos_as_xyz
'x, y, z'
'-x, -y, -z'

loop_
_atom_site_label
_atom_site_type_symbol
_atom_site_fract_x
_atom_site_fract_y
_atom_site_fract_z
_atom_site_U_iso_or_equiv
_atom_site_adp_type
_atom_site_occupancy
_atom_site_symmetry_multiplicity
_atom_site_calc_flag
_atom_site_refinement_flags
Fe1 Fe 0.36795(5) 0.35977(3) 0.31328(3) 0.01797(14) Uani 1 1 d .
N1 N 0.4055(3) 0.4846(2) 0.27274(17) 0.0188(6) Uani 1 1 d .
N2 N 0.5522(3) 0.3774(2) 0.39562(17) 0.0186(6) Uani 1 1 d .
N3 N 0.2687(3) 0.3280(2) 0.40948(19) 0.0237(7) Uani 1 1 d .
H3N H 0.2248 0.3719 0.4127 0.028 Uiso 1 1 calc R
N5 N 0.3401(3) 0.28048(19) 0.20664(18) 0.0196(6) Uani 1 1 d .
P1 P 0.54486(9) 0.49144(6) 0.25332(5) 0.0159(2) Uani 1 1 d .
C1 C 0.6650(3) 0.4511(2) 0.4121(2) 0.0192(7) Uani 1 1 d .
C2 C 0.7717(3) 0.4737(3) 0.4904(2) 0.0213(8) Uani 1 1 d .
H2 H 0.7624 0.4365 0.5341 0.026 Uiso 1 1 calc R
C3 C 0.8873(4) 0.5471(3) 0.5051(2) 0.0237(8) Uani 1 1 d .
H3 H 0.9556 0.5600 0.5585 0.028 Uiso 1 1 calc R
C4 C 0.9061(4) 0.6030(3) 0.4426(2) 0.0242(8) Uani 1 1 d .
H4 H 0.9881 0.6524 0.4519 0.029 Uiso 1 1 calc R
C5 C 0.8022(3) 0.5849(2) 0.3665(2) 0.0202(7) Uani 1 1 d .
H5 H 0.8140 0.6230 0.3237 0.024 Uiso 1 1 calc R
C6 C 0.6822(3) 0.5135(2) 0.3508(2) 0.0174(7) Uani 1 1 d .
C7 C 0.5968(3) 0.5860(2) 0.1950(2) 0.0187(7) Uani 1 1 d .
C8 C 0.6344(3) 0.6777(3) 0.2348(2) 0.0238(8) Uani 1 1 d .
H8 H 0.6422 0.6893 0.2934 0.029 Uiso 1 1 calc R
C9 C 0.6596(4) 0.7499(3) 0.1897(3) 0.0320(9) Uani 1 1 d .
H9 H 0.6852 0.8112 0.2177 0.038 Uiso 1 1 calc R
C10 C 0.6486(4) 0.7355(3) 0.1043(3) 0.0350(10) Uani 1 1 d .
H10 H 0.6657 0.7861 0.0735 0.042 Uiso 1 1 calc R
C11 C 0.6119(4) 0.6455(3) 0.0642(3) 0.0314(9) Uani 1 1 d .
H11 H 0.6038 0.6344 0.0055 0.038 Uiso 1 1 calc R
C12 C 0.5873(4) 0.5727(3) 0.1091(2) 0.0248(8) Uani 1 1 d .
H12 H 0.5633 0.5117 0.0809 0.030 Uiso 1 1 calc R
C13 C 0.5479(3) 0.3897(2) 0.1937(2) 0.0184(7) Uani 1 1 d .
C14 C 0.6656(4) 0.4014(3) 0.1686(2) 0.0224(8) Uani 1 1 d .
H14 H 0.7369 0.4584 0.1872 0.027 Uiso 1 1 calc R
C15 C 0.6814(4) 0.3326(3) 0.1177(2) 0.0277(8) Uani 1 1 d .
H15 H 0.7620 0.3421 0.1015 0.033 Uiso 1 1 calc R
C16 C 0.5775(4) 0.2504(3) 0.0912(2) 0.0270(8) Uani 1 1 d .
H16 H 0.5856 0.2036 0.0546 0.032 Uiso 1 1 calc R
C17 C 0.4622(4) 0.2345(3) 0.1165(2) 0.0221(8) Uani 1 1 d .
H17 H 0.3917 0.1773 0.0960 0.026 Uiso 1 1 calc R
C18 C 0.4456(3) 0.3016(2) 0.1727(2) 0.0177(7) Uani 1 1 d .
C19 C 0.2388(4) 0.1922(2) 0.1788(2) 0.0220(8) Uani 1 1 d .
C20 C 0.1217(4) 0.1826(3) 0.1119(2) 0.0261(8) Uani 1 1 d .
C21 C 0.0194(4) 0.0964(3) 0.0907(3) 0.0356(10) Uani 1 1 d .
H21 H -0.0611 0.0891 0.0455 0.043 Uiso 1 1 calc R
C22 C 0.0311(5) 0.0233(3) 0.1323(3) 0.0390(11) Uani 1 1 d .
C23 C 0.1479(5) 0.0334(3) 0.1952(3) 0.0354(10) Uani 1 1 d .
H23 H 0.1577 -0.0177 0.2237 0.042 Uiso 1 1 calc R
C24 C 0.2539(4) 0.1165(3) 0.2192(2) 0.0272(8) Uani 1 1 d .
C25 C 0.3818(4) 0.1233(3) 0.2880(3) 0.0315(9) Uani 1 1 d .
H25A H 0.4597 0.1659 0.2757 0.047 Uiso 1 1 calc R
H25B H 0.3940 0.0622 0.2903 0.047 Uiso 1 1 calc R
H25C H 0.3754 0.1463 0.3428 0.047 Uiso 1 1 calc R
C26 C -0.0861(5) -0.0683(3) 0.1088(3) 0.0599(16) Uani 1 1 d .
H26A H -0.0487 -0.1200 0.1138 0.090 Uiso 1 1 calc R
H26B H -0.1428 -0.0729 0.0502 0.090 Uiso 1 1 calc R
H26C H -0.1415 -0.0705 0.1475 0.090 Uiso 1 1 calc R
C27 C 0.1033(4) 0.2595(3) 0.0636(3) 0.0388(10) Uani 1 1 d .
H27A H 0.1264 0.3157 0.1034 0.058 Uiso 1 1 calc R
H27B H 0.0083 0.2437 0.0283 0.058 Uiso 1 1 calc R
H27C H 0.1629 0.2699 0.0270 0.058 Uiso 1 1 calc R
C28 C 0.5575(4) 0.3058(3) 0.4481(2) 0.0233(8) Uani 1 1 d .
C29 C 0.4645(4) 0.2833(3) 0.4943(2) 0.0249(8) Uani 1 1 d .
C30 C 0.4636(4) 0.2118(3) 0.5427(2) 0.0323(10) Uani 1 1 d .
H30 H 0.4002 0.1972 0.5742 0.039 Uiso 1 1 calc R
C31 C 0.5515(5) 0.1613(3) 0.5463(2) 0.0360(10) Uani 1 1 d .
C32 C 0.6417(4) 0.1834(3) 0.4991(2) 0.0341(10) Uani 1 1 d .
H32 H 0.7028 0.1487 0.5010 0.041 Uiso 1 1 calc R
C33 C 0.6471(4) 0.2537(3) 0.4492(2) 0.0274(8) Uani 1 1 d .
C34 C 0.7404(4) 0.2705(3) 0.3952(3) 0.0325(9) Uani 1 1 d .
H34A H 0.8070 0.3322 0.4141 0.049 Uiso 1 1 calc R
H34B H 0.6875 0.2662 0.3357 0.049 Uiso 1 1 calc R
H34C H 0.7880 0.2242 0.4003 0.049 Uiso 1 1 calc R
C35 C 0.5507(6) 0.0835(3) 0.6009(3) 0.0531(14) Uani 1 1 d .
H35A H 0.5936 0.0419 0.5805 0.080 Uiso 1 1 calc R
H35B H 0.4567 0.0491 0.5970 0.080 Uiso 1 1 calc R
H35C H 0.6014 0.1098 0.6603 0.080 Uiso 1 1 calc R
C36 C 0.3727(4) 0.3413(3) 0.4941(2) 0.0277(8) Uani 1 1 d .
H36A H 0.3260 0.3250 0.5379 0.033 Uiso 1 1 calc R
H36B H 0.4283 0.4071 0.5093 0.033 Uiso 1 1 calc R
C37 C 0.2967(3) 0.5271(2) 0.2374(2) 0.0186(7) Uani 1 1 d .
C38 C 0.3319(4) 0.6239(3) 0.2846(2) 0.0277(8) Uani 1 1 d .
H38A H 0.4150 0.6646 0.2749 0.033 Uiso 1 1 calc R
H38B H 0.3509 0.6214 0.3465 0.033 Uiso 1 1 calc R
C39 C 0.2143(4) 0.6642(3) 0.2538(3) 0.0367(10) Uani 1 1 d .
H39 H 0.2395 0.7276 0.2852 0.044 Uiso 1 1 calc R
C40 C 0.0862(4) 0.6016(3) 0.2704(3) 0.0408(11) Uani 1 1 d .
H40A H 0.1033 0.5994 0.3323 0.049 Uiso 1 1 calc R
H40B H 0.0097 0.6268 0.2504 0.049 Uiso 1 1 calc R
C41 C 0.0501(4) 0.5066(3) 0.2246(3) 0.0356(10) Uani 1 1 d .
H41 H -0.0322 0.4658 0.2363 0.043 Uiso 1 1 calc R
C42 C 0.1691(4) 0.4675(3) 0.2550(2) 0.0278(9) Uani 1 1 d .
H42A H 0.1883 0.4645 0.3168 0.033 Uiso 1 1 calc R
H42B H 0.1433 0.4039 0.2253 0.033 Uiso 1 1 calc R
C43 C 0.2644(4) 0.5321(3) 0.1415(2) 0.0280(9) Uani 1 1 d .
H43A H 0.3458 0.5720 0.1293 0.034 Uiso 1 1 calc R
H43B H 0.2403 0.4697 0.1100 0.034 Uiso 1 1 calc R
C44 C 0.1471(4) 0.5710(3) 0.1117(3) 0.0370(10) Uani 1 1 d .
H44 H 0.1273 0.5735 0.0492 0.044 Uiso 1 1 calc R
C45 C 0.1863(4) 0.6687(3) 0.1590(3) 0.0427(11) Uani 1 1 d .
H45A H 0.2684 0.7088 0.1478 0.051 Uiso 1 1 calc R
H45B H 0.1113 0.6952 0.1387 0.051 Uiso 1 1 calc R
C46 C 0.0199(4) 0.5093(4) 0.1293(3) 0.0413(11) Uani 1 1 d .
H46A H -0.0569 0.5340 0.1087 0.050 Uiso 1 1 calc R
H46B H -0.0058 0.4462 0.0988 0.050 Uiso 1 1 calc R
C47 C 0.1634(4) 0.2369(3) 0.3933(2) 0.0275(8) Uani 1 1 d .
H47A H 0.1339 0.2266 0.4448 0.033 Uiso 1 1 calc R
H47B H 0.2039 0.1883 0.3829 0.033 Uiso 1 1 calc R
C48 C 0.0405(4) 0.2274(3) 0.3185(2) 0.0267(8) Uani 1 1 d .
H48A H 0.0686 0.2346 0.2662 0.032 Uiso 1 1 calc R
H48B H 0.0011 0.2770 0.3276 0.032 Uiso 1 1 calc R
C49 C -0.0677(4) 0.1335(3) 0.3067(3) 0.0294(9) Uani 1 1 d .
H49A H -0.0274 0.0844 0.2977 0.035 Uiso 1 1 calc R
H49B H -0.0936 0.1264 0.3598 0.035 Uiso 1 1 calc R
C50 C -0.1950(4) 0.1195(3) 0.2332(2) 0.0304(9) Uani 1 1 d .
H50A H -0.1714 0.1178 0.1793 0.036 Uiso 1 1 calc R
H50B H -0.2287 0.1729 0.2381 0.036 Uiso 1 1 calc R
C51 C -0.3081(4) 0.0316(3) 0.2297(3) 0.0342(9) Uani 1 1 d .
H51A H -0.2721 -0.0212 0.2294 0.041 Uiso 1 1 calc R
H51B H -0.3361 0.0355 0.2818 0.041 Uiso 1 1 calc R
C52 C -0.4315(4) 0.0133(3) 0.1532(3) 0.0312(9) Uani 1 1 d .
H52A H -0.4035 0.0082 0.1011 0.037 Uiso 1 1 calc R
H52B H -0.4657 0.0671 0.1527 0.037 Uiso 1 1 calc R
C53 C -0.5476(4) -0.0732(3) 0.1494(3) 0.0397(11) Uani 1 1 d .
H53A H -0.5167 -0.1278 0.1439 0.048 Uiso 1 1 calc R
H53B H -0.5704 -0.0711 0.2036 0.048 Uiso 1 1 calc R
C54 C -0.6735(4) -0.0845(3) 0.0770(3) 0.0386(10) Uani 1 1 d .
H54A H -0.7024 -0.0294 0.0805 0.058 Uiso 1 1 calc R
H54B H -0.7463 -0.1388 0.0803 0.058 Uiso 1 1 calc R
H54C H -0.6540 -0.0926 0.0229 0.058 Uiso 1 1 calc R

loop_
_atom_site_aniso_label
_atom_site_aniso_U_11
_atom_site_aniso_U_22
_atom_site_aniso_U_33
_atom_site_aniso_U_23
_atom_site_aniso_U_13
_atom_site_aniso_U_12
Fe1 0.0186(3) 0.0197(3) 0.0135(3) -0.00042(19) 0.00459(19) 0.0035(2)
N1 0.0217(15) 0.0201(16) 0.0131(14) 0.0020(11) 0.0026(11) 0.0067(12)
N2 0.0204(15) 0.0194(15) 0.0152(15) 0.0028(11) 0.0066(11) 0.0040(12)
N3 0.0215(16) 0.0267(17) 0.0228(16) 0.0013(13) 0.0099(13) 0.0046(13)
N5 0.0198(15) 0.0177(15) 0.0168(15) -0.0022(11) 0.0046(12) 0.0009(12)
P1 0.0161(4) 0.0172(5) 0.0117(4) 0.0009(3) 0.0029(3) 0.0024(3)
C1 0.0186(17) 0.0225(19) 0.0166(18) 0.0003(14) 0.0051(13) 0.0071(14)
C2 0.0221(18) 0.029(2) 0.0138(17) 0.0036(14) 0.0049(14) 0.0105(16)
C3 0.0223(19) 0.031(2) 0.0161(18) -0.0029(15) 0.0006(14) 0.0119(16)
C4 0.0177(18) 0.028(2) 0.0230(19) -0.0006(15) 0.0038(14) 0.0047(15)
C5 0.0194(17) 0.0219(19) 0.0197(18) 0.0021(14) 0.0084(14) 0.0050(14)
C6 0.0164(17) 0.0215(18) 0.0150(17) 0.0002(13) 0.0042(13) 0.0076(14)
C7 0.0173(17) 0.0167(18) 0.0193(18) 0.0024(13) 0.0042(14) 0.0023(14)
C8 0.0195(18) 0.026(2) 0.0185(18) -0.0020(14) -0.0003(14) 0.0033(15)
C9 0.031(2) 0.0140(19) 0.037(2) -0.0014(16) -0.0021(17) -0.0016(16)
C10 0.034(2) 0.026(2) 0.033(2) 0.0105(18) 0.0007(18) -0.0011(18)
C11 0.032(2) 0.030(2) 0.023(2) 0.0051(16) 0.0065(16) -0.0029(17)
C12 0.026(2) 0.023(2) 0.0194(19) 0.0022(15) 0.0049(15) 0.0016(16)
C13 0.0198(17) 0.0215(18) 0.0115(16) 0.0021(13) 0.0015(13) 0.0059(14)
C14 0.0201(18) 0.0243(19) 0.0215(19) 0.0009(15) 0.0059(14) 0.0055(15)
C15 0.025(2) 0.031(2) 0.031(2) 0.0040(17) 0.0151(16) 0.0100(17)
C16 0.036(2) 0.024(2) 0.025(2) 0.0002(15) 0.0127(16) 0.0127(17)
C17 0.028(2) 0.0214(19) 0.0162(18) 0.0016(14) 0.0050(14) 0.0081(15)
C18 0.0217(18) 0.0179(18) 0.0120(16) 0.0026(13) 0.0024(13) 0.0064(14)
C19 0.0222(18) 0.0177(18) 0.0236(19) -0.0055(14) 0.0104(15) 0.0003(15)
C20 0.0217(19) 0.030(2) 0.0211(19) -0.0071(15) 0.0082(15) -0.0006(16)
C21 0.030(2) 0.036(2) 0.029(2) -0.0138(18) 0.0103(18) -0.0050(18)
C22 0.042(3) 0.027(2) 0.039(3) -0.0126(18) 0.025(2) -0.0116(19)
C23 0.050(3) 0.021(2) 0.032(2) -0.0036(17) 0.022(2) -0.0015(19)
C24 0.037(2) 0.023(2) 0.022(2) -0.0024(15) 0.0153(17) 0.0043(17)
C25 0.044(2) 0.022(2) 0.028(2) 0.0027(16) 0.0091(18) 0.0106(18)
C26 0.062(3) 0.037(3) 0.058(3) -0.023(2) 0.034(3) -0.028(2)
C27 0.038(2) 0.038(3) 0.030(2) -0.0020(18) -0.0047(18) 0.009(2)
C28 0.027(2) 0.025(2) 0.0133(17) 0.0010(14) 0.0018(14) 0.0050(16)
C29 0.033(2) 0.024(2) 0.0106(17) -0.0042(14) 0.0039(15) 0.0011(16)
C30 0.049(3) 0.024(2) 0.0144(19) 0.0008(15) 0.0100(17) -0.0032(18)
C31 0.050(3) 0.025(2) 0.020(2) 0.0032(16) -0.0024(18) 0.0055(19)
C32 0.042(2) 0.028(2) 0.024(2) -0.0014(17) -0.0045(17) 0.0138(19)
C33 0.033(2) 0.024(2) 0.0180(19) -0.0044(15) -0.0019(15) 0.0071(16)
C34 0.035(2) 0.031(2) 0.031(2) -0.0030(17) 0.0049(17) 0.0143(18)
C35 0.085(4) 0.030(3) 0.031(3) 0.011(2) 0.003(2) 0.011(2)
C36 0.035(2) 0.032(2) 0.0143(18) -0.0027(15) 0.0108(15) 0.0063(17)
C37 0.0157(17) 0.0228(19) 0.0139(17) -0.0002(13) 0.0005(13) 0.0048(14)
C38 0.026(2) 0.027(2) 0.027(2) -0.0056(16) 0.0030(16) 0.0102(16)
C39 0.035(2) 0.036(2) 0.039(3) -0.0022(19) 0.0026(18) 0.020(2)
C40 0.037(2) 0.069(3) 0.030(2) 0.007(2) 0.0116(19) 0.036(2)
C41 0.019(2) 0.058(3) 0.030(2) 0.011(2) 0.0056(16) 0.0130(19)
C42 0.0220(19) 0.032(2) 0.027(2) 0.0068(17) 0.0060(15) 0.0063(16)
C43 0.0231(19) 0.043(2) 0.0156(19) 0.0025(16) 0.0031(14) 0.0089(17)
C44 0.029(2) 0.064(3) 0.019(2) 0.014(2) 0.0037(16) 0.019(2)
C45 0.029(2) 0.053(3) 0.053(3) 0.025(2) 0.011(2) 0.021(2)
C46 0.023(2) 0.068(3) 0.027(2) 0.005(2) -0.0039(17) 0.016(2)
C47 0.029(2) 0.025(2) 0.028(2) 0.0073(16) 0.0118(16) 0.0037(16)
C48 0.028(2) 0.024(2) 0.028(2) 0.0015(16) 0.0131(16) 0.0037(16)
C49 0.026(2) 0.030(2) 0.033(2) 0.0031(17) 0.0115(17) 0.0080(17)
C50 0.033(2) 0.029(2) 0.029(2) 0.0014(17) 0.0131(17) 0.0065(18)
C51 0.032(2) 0.029(2) 0.038(2) 0.0062(18) 0.0066(18) 0.0083(18)
C52 0.035(2) 0.030(2) 0.028(2) 0.0021(17) 0.0087(17) 0.0103(18)
C53 0.037(2) 0.031(2) 0.042(3) 0.0078(19) 0.0030(19) 0.0033(19)
C54 0.037(2) 0.034(2) 0.038(3) -0.0002(19) 0.0033(19) 0.0078(19)

loop_
_atom_type_symbol
_atom_type_description
_atom_type_scat_dispersion_real
_atom_type_scat_dispersion_imag
_atom_type_scat_source
C C 0.0033 0.0016 'International Tables Vol C Tables 4.2.6.8 and 6.1.1.4'
H H 0.0000 0.0000 'International Tables Vol C Tables 4.2.6.8 and 6.1.1.4'
N N 0.0061 0.0033 'International Tables Vol C Tables 4.2.6.8 and 6.1.1.4'
P P 0.1023 0.0942 'International Tables Vol C Tables 4.2.6.8 and 6.1.1.4'
Fe Fe 0.3463 0.8444 'International Tables Vol C Tables 4.2.6.8 and 6.1.1.4'

loop_
_geom_angle_atom_site_label_1
_geom_angle_atom_site_label_2
_geom_angle_atom_site_label_3
_geom_angle
N5 Fe1 N2 111.10(12)
N5 Fe1 N1 99.72(12)
N2 Fe1 N1 98.80(11)
N5 Fe1 N3 127.98(12)
N2 Fe1 N3 92.36(11)
N1 Fe1 N3 122.49(12)
N5 Fe1 P1 84.64(8)
N2 Fe1 P1 75.65(8)
N1 Fe1 P1 34.44(8)
N3 Fe1 P1 147.24(9)
C37 N1 P1 132.0(2)
C37 N1 Fe1 123.1(2)
P1 N1 Fe1 99.60(14)
C1 N2 C28 117.4(3)
C1 N2 Fe1 128.0(2)
C28 N2 Fe1 114.4(2)
C47 N3 C36 111.1(3)
C47 N3 Fe1 116.2(2)
C36 N3 Fe1 109.8(2)
C47 N3 H3N 106.4
C36 N3 H3N 106.4
Fe1 N3 H3N 106.4
C18 N5 C19 118.6(3)
C18 N5 Fe1 115.5(2)
C19 N5 Fe1 123.5(2)
N1 P1 C6 110.76(15)
N1 P1 C13 115.63(16)
C6 P1 C13 105.55(16)
N1 P1 C7 113.06(15)
C6 P1 C7 105.26(15)
C13 P1 C7 105.78(16)
N1 P1 Fe1 45.96(10)
C6 P1 Fe1 93.19(11)
C13 P1 Fe1 81.64(11)
C7 P1 Fe1 157.03(11)
N2 C1 C2 123.2(3)
N2 C1 C6 121.0(3)
C2 C1 C6 115.8(3)
C3 C2 C1 122.4(3)
C3 C2 H2 118.8
C1 C2 H2 118.8
C2 C3 C4 120.8(3)
C2 C3 H3 119.6
C4 C3 H3 119.6
C5 C4 C3 118.3(3)
C5 C4 H4 120.8
C3 C4 H4 120.8
C6 C5 C4 122.3(3)
C6 C5 H5 118.9
C4 C5 H5 118.9
C5 C6 C1 120.1(3)
C5 C6 P1 122.6(3)
C1 C6 P1 117.3(2)
C12 C7 C8 117.4(3)
C12 C7 P1 122.9(3)
C8 C7 P1 119.3(3)
C9 C8 C7 120.6(3)
C9 C8 H8 119.7
C7 C8 H8 119.7
C8 C9 C10 121.2(4)
C8 C9 H9 119.4
C10 C9 H9 119.4
C9 C10 C11 118.9(4)
C9 C10 H10 120.6
C11 C10 H10 120.6
C12 C11 C10 120.3(4)
C12 C11 H11 119.9
C10 C11 H11 119.9
C11 C12 C7 121.6(4)
C11 C12 H12 119.2
C7 C12 H12 119.2
C14 C13 C18 119.3(3)
C14 C13 P1 114.3(3)
C18 C13 P1 126.4(3)
C15 C14 C13 122.2(3)
C15 C14 H14 118.9
C13 C14 H14 118.9
C16 C15 C14 118.4(3)
C16 C15 H15 120.8
C14 C15 H15 120.8
C17 C16 C15 121.6(4)
C17 C16 H16 119.2
C15 C16 H16 119.2
C16 C17 C18 121.6(3)
C16 C17 H17 119.2
C18 C17 H17 119.2
N5 C18 C17 121.0(3)
N5 C18 C13 122.5(3)
C17 C18 C13 116.4(3)
C24 C19 C20 119.8(3)
C24 C19 N5 120.8(3)
C20 C19 N5 119.4(3)
C19 C20 C21 117.8(4)
C19 C20 C27 122.2(3)
C21 C20 C27 120.1(4)
C22 C21 C20 122.6(4)
C22 C21 H21 118.7
C20 C21 H21 118.7
C23 C22 C21 118.4(4)
C23 C22 C26 121.0(5)
C21 C22 C26 120.5(5)
C22 C23 C24 122.1(4)
C22 C23 H23 119.0
C24 C23 H23 119.0
C23 C24 C19 119.2(4)
C23 C24 C25 119.9(4)
C19 C24 C25 121.0(3)
C24 C25 H25A 109.5
C24 C25 H25B 109.5
H25A C25 H25B 109.5
C24 C25 H25C 109.5
H25A C25 H25C 109.5
H25B C25 H25C 109.5
C22 C26 H26A 109.5
C22 C26 H26B 109.5
H26A C26 H26B 109.5
C22 C26 H26C 109.5
H26A C26 H26C 109.5
H26B C26 H26C 109.5
C20 C27 H27A 109.5
C20 C27 H27B 109.5
H27A C27 H27B 109.5
C20 C27 H27C 109.5
H27A C27 H27C 109.5
H27B C27 H27C 109.5
C29 C28 C33 119.5(3)
C29 C28 N2 118.5(3)
C33 C28 N2 121.9(3)
C30 C29 C28 119.7(4)
C30 C29 C36 121.6(3)
C28 C29 C36 118.6(3)
C31 C30 C29 122.0(4)
C31 C30 H30 119.0
C29 C30 H30 119.0
C30 C31 C32 117.7(4)
C30 C31 C35 121.4(4)
C32 C31 C35 120.9(4)
C31 C32 C33 123.1(4)
C31 C32 H32 118.5
C33 C32 H32 118.5
C32 C33 C28 118.0(4)
C32 C33 C34 120.7(4)
C28 C33 C34 121.2(3)
C33 C34 H34A 109.5
C33 C34 H34B 109.5
H34A C34 H34B 109.5
C33 C34 H34C 109.5
H34A C34 H34C 109.5
H34B C34 H34C 109.5
C31 C35 H35A 109.5
C31 C35 H35B 109.5
H35A C35 H35B 109.5
C31 C35 H35C 109.5
H35A C35 H35C 109.5
H35B C35 H35C 109.5
N3 C36 C29 112.1(3)
N3 C36 H36A 109.2
C29 C36 H36A 109.2
N3 C36 H36B 109.2
C29 C36 H36B 109.2
H36A C36 H36B 107.9
N1 C37 C42 106.1(3)
N1 C37 C38 110.9(3)
C42 C37 C38 107.2(3)
N1 C37 C43 114.9(3)
C42 C37 C43 108.7(3)
C38 C37 C43 108.7(3)
C37 C38 C39 110.9(3)
C37 C38 H38A 109.5
C39 C38 H38A 109.5
C37 C38 H38B 109.5
C39 C38 H38B 109.5
H38A C38 H38B 108.0
C45 C39 C38 109.3(3)
C45 C39 C40 109.4(3)
C38 C39 C40 109.2(3)
C45 C39 H39 109.6
C38 C39 H39 109.6
C40 C39 H39 109.6
C41 C40 C39 109.6(3)
C41 C40 H40A 109.8
C39 C40 H40A 109.8
C41 C40 H40B 109.8
C39 C40 H40B 109.8
H40A C40 H40B 108.2
C40 C41 C46 109.9(4)
C40 C41 C42 110.0(3)
C46 C41 C42 108.9(3)
C40 C41 H41 109.3
C46 C41 H41 109.3
C42 C41 H41 109.3
C37 C42 C41 111.2(3)
C37 C42 H42A 109.4
C41 C42 H42A 109.4
C37 C42 H42B 109.4
C41 C42 H42B 109.4
H42A C42 H42B 108.0
C44 C43 C37 110.4(3)
C44 C43 H43A 109.6
C37 C43 H43A 109.6
C44 C43 H43B 109.6
C37 C43 H43B 109.6
H43A C43 H43B 108.1
C43 C44 C46 110.1(4)
C43 C44 C45 109.4(3)
C46 C44 C45 109.6(4)
C43 C44 H44 109.3
C46 C44 H44 109.3
C45 C44 H44 109.3
C39 C45 C44 109.0(3)
C39 C45 H45A 109.9
C44 C45 H45A 109.9
C39 C45 H45B 109.9
C44 C45 H45B 109.9
H45A C45 H45B 108.3
C41 C46 C44 109.0(3)
C41 C46 H46A 109.9
C44 C46 H46A 109.9
C41 C46 H46B 109.9
C44 C46 H46B 109.9
H46A C46 H46B 108.3
N3 C47 C48 113.4(3)
N3 C47 H47A 108.9
C48 C47 H47A 108.9
N3 C47 H47B 108.9
C48 C47 H47B 108.9
H47A C47 H47B 107.7
C47 C48 C49 111.3(3)
C47 C48 H48A 109.4
C49 C48 H48A 109.4
C47 C48 H48B 109.4
C49 C48 H48B 109.4
H48A C48 H48B 108.0
C50 C49 C48 114.3(3)
C50 C49 H49A 108.7
C48 C49 H49A 108.7
C50 C49 H49B 108.7
C48 C49 H49B 108.7
H49A C49 H49B 107.6
C49 C50 C51 113.5(3)
C49 C50 H50A 108.9
C51 C50 H50A 108.9
C49 C50 H50B 108.9
C51 C50 H50B 108.9
H50A C50 H50B 107.7
C52 C51 C50 114.0(3)
C52 C51 H51A 108.8
C50 C51 H51A 108.8
C52 C51 H51B 108.8
C50 C51 H51B 108.8
H51A C51 H51B 107.7
C51 C52 C53 114.8(3)
C51 C52 H52A 108.6
C53 C52 H52A 108.6
C51 C52 H52B 108.6
C53 C52 H52B 108.6
H52A C52 H52B 107.5
C54 C53 C52 113.3(4)
C54 C53 H53A 108.9
C52 C53 H53A 108.9
C54 C53 H53B 108.9
C52 C53 H53B 108.9
H53A C53 H53B 107.7
C53 C54 H54A 109.5
C53 C54 H54B 109.5
H54A C54 H54B 109.5
C53 C54 H54C 109.5
H54A C54 H54C 109.5
H54B C54 H54C 109.5

loop_
_geom_bond_atom_site_label_1
_geom_bond_atom_site_label_2
_geom_bond_distance
Fe1 N5 1.982(3)
Fe1 N2 2.009(3)
Fe1 N1 2.022(3)
Fe1 N3 2.144(3)
Fe1 P1 2.7733(10)
N1 C37 1.494(4)
N1 P1 1.591(3)
N2 C1 1.350(4)
N2 C28 1.435(4)
N3 C47 1.479(5)
N3 C36 1.494(5)
N3 H3N 0.9300
N5 C18 1.364(4)
N5 C19 1.428(4)
P1 C6 1.802(3)
P1 C13 1.808(4)
P1 C7 1.817(3)
C1 C2 1.423(5)
C1 C6 1.439(5)
C2 C3 1.369(5)
C2 H2 0.9500
C3 C4 1.394(5)
C3 H3 0.9500
C4 C5 1.388(5)
C4 H4 0.9500
C5 C6 1.381(5)
C5 H5 0.9500
C7 C12 1.392(5)
C7 C8 1.411(5)
C8 C9 1.368(5)
C8 H8 0.9500
C9 C10 1.381(6)
C9 H9 0.9500
C10 C11 1.391(6)
C10 H10 0.9500
C11 C12 1.372(5)
C11 H11 0.9500
C12 H12 0.9500
C13 C14 1.402(5)
C13 C18 1.427(5)
C14 C15 1.387(5)
C14 H14 0.9500
C15 C16 1.375(5)
C15 H15 0.9500
C16 C17 1.374(5)
C16 H16 0.9500
C17 C18 1.426(5)
C17 H17 0.9500
C19 C24 1.393(5)
C19 C20 1.396(5)
C20 C21 1.408(5)
C20 C27 1.484(6)
C21 C22 1.360(6)
C21 H21 0.9500
C22 C23 1.357(6)
C22 C26 1.539(5)
C23 C24 1.393(5)
C23 H23 0.9500
C24 C25 1.499(5)
C25 H25A 0.9800
C25 H25B 0.9800
C25 H25C 0.9800
C26 H26A 0.9800
C26 H26B 0.9800
C26 H26C 0.9800
C27 H27A 0.9800
C27 H27B 0.9800
C27 H27C 0.9800
C28 C29 1.396(5)
C28 C33 1.409(5)
C29 C30 1.386(5)
C29 C36 1.501(5)
C30 C31 1.370(6)
C30 H30 0.9500
C31 C32 1.382(6)
C31 C35 1.529(5)
C32 C33 1.386(5)
C32 H32 0.9500
C33 C34 1.493(6)
C34 H34A 0.9800
C34 H34B 0.9800
C34 H34C 0.9800
C35 H35A 0.9800
C35 H35B 0.9800
C35 H35C 0.9800
C36 H36A 0.9900
C36 H36B 0.9900
C37 C42 1.525(5)
C37 C38 1.528(5)
C37 C43 1.537(5)
C38 C39 1.537(5)
C38 H38A 0.9900
C38 H38B 0.9900
C39 C45 1.520(6)
C39 C40 1.539(6)
C39 H39 1.0000
C40 C41 1.493(6)
C40 H40A 0.9900
C40 H40B 0.9900
C41 C46 1.521(6)
C41 C42 1.538(5)
C41 H41 1.0000
C42 H42A 0.9900
C42 H42B 0.9900
C43 C44 1.518(5)
C43 H43A 0.9900
C43 H43B 0.9900
C44 C46 1.532(6)
C44 C45 1.534(7)
C44 H44 1.0000
C45 H45A 0.9900
C45 H45B 0.9900
C46 H46A 0.9900
C46 H46B 0.9900
C47 C48 1.509(5)
C47 H47A 0.9900
C47 H47B 0.9900
C48 C49 1.531(5)
C48 H48A 0.9900
C48 H48B 0.9900
C49 C50 1.514(5)
C49 H49A 0.9900
C49 H49B 0.9900
C50 C51 1.518(5)
C50 H50A 0.9900
C50 H50B 0.9900
C51 C52 1.508(5)
C51 H51A 0.9900
C51 H51B 0.9900
C52 C53 1.522(5)
C52 H52A 0.9900
C52 H52B 0.9900
C53 C54 1.503(6)
C53 H53A 0.9900
C53 H53B 0.9900
C54 H54A 0.9800
C54 H54B 0.9800
C54 H54C 0.9800

loop_
_geom_torsion_atom_site_label_1
_geom_torsion_atom_site_label_2
_geom_torsion_atom_site_label_3
_geom_torsion_atom_site_label_4
_geom_torsion
N5 Fe1 N1 C37 91.6(3)
N2 Fe1 N1 C37 -155.0(2)
N3 Fe1 N1 C37 -56.5(3)
P1 Fe1 N1 C37 156.9(3)
N5 Fe1 N1 P1 -65.32(15)
N2 Fe1 N1 P1 48.01(15)
N3 Fe1 N1 P1 146.53(13)
N5 Fe1 N2 C1 100.9(3)
N1 Fe1 N2 C1 -3.1(3)
N3 Fe1 N2 C1 -126.5(3)
P1 Fe1 N2 C1 22.6(3)
N5 Fe1 N2 C28 -85.6(3)
N1 Fe1 N2 C28 170.4(2)
N3 Fe1 N2 C28 47.0(3)
P1 Fe1 N2 C28 -163.9(2)
N5 Fe1 N3 C47 -2.1(3)
N2 Fe1 N3 C47 -121.4(3)
N1 Fe1 N3 C47 136.6(2)
P1 Fe1 N3 C47 171.83(18)
N5 Fe1 N3 C36 125.0(2)
N2 Fe1 N3 C36 5.7(2)
N1 Fe1 N3 C36 -96.3(2)
P1 Fe1 N3 C36 -61.1(3)
N2 Fe1 N5 C18 -46.3(3)
N1 Fe1 N5 C18 57.2(2)
N3 Fe1 N5 C18 -157.2(2)
P1 Fe1 N5 C18 26.1(2)
N2 Fe1 N5 C19 115.9(3)
N1 Fe1 N5 C19 -140.7(3)
N3 Fe1 N5 C19 4.9(3)
P1 Fe1 N5 C19 -171.8(3)
C37 N1 P1 C6 132.7(3)
Fe1 N1 P1 C6 -73.51(17)
C37 N1 P1 C13 -107.3(3)
Fe1 N1 P1 C13 46.49(18)
C37 N1 P1 C7 14.8(4)
Fe1 N1 P1 C7 168.63(14)
C37 N1 P1 Fe1 -153.8(4)
N5 Fe1 P1 N1 115.90(17)
N2 Fe1 P1 N1 -130.69(16)
N3 Fe1 P1 N1 -59.3(2)
N5 Fe1 P1 C6 -128.00(14)
N2 Fe1 P1 C6 -14.59(14)
N1 Fe1 P1 C6 116.10(18)
N3 Fe1 P1 C6 56.8(2)
N5 Fe1 P1 C13 -22.73(14)
N2 Fe1 P1 C13 90.67(14)
N1 Fe1 P1 C13 -138.64(18)
N3 Fe1 P1 C13 162.08(19)
N5 Fe1 P1 C7 88.2(3)
N2 Fe1 P1 C7 -158.4(3)
N1 Fe1 P1 C7 -27.7(3)
N3 Fe1 P1 C7 -87.0(3)
C28 N2 C1 C2 -18.2(5)
Fe1 N2 C1 C2 155.2(3)
C28 N2 C1 C6 163.6(3)
Fe1 N2 C1 C6 -23.1(5)
N2 C1 C2 C3 178.0(3)
C6 C1 C2 C3 -3.6(5)
C1 C2 C3 C4 -0.6(6)
C2 C3 C4 C5 2.7(5)
C3 C4 C5 C6 -0.4(5)
C4 C5 C6 C1 -4.0(5)
C4 C5 C6 P1 178.2(3)
N2 C1 C6 C5 -175.7(3)
C2 C1 C6 C5 5.8(5)
N2 C1 C6 P1 2.1(4)
C2 C1 C6 P1 -176.3(3)
N1 P1 C6 C5 -127.9(3)
C13 P1 C6 C5 106.3(3)
C7 P1 C6 C5 -5.4(3)
Fe1 P1 C6 C5 -171.5(3)
N1 P1 C6 C1 54.3(3)
C13 P1 C6 C1 -71.6(3)
C7 P1 C6 C1 176.8(3)
Fe1 P1 C6 C1 10.6(3)
N1 P1 C7 C12 -105.9(3)
C6 P1 C7 C12 133.0(3)
C13 P1 C7 C12 21.6(3)
Fe1 P1 C7 C12 -84.7(4)
N1 P1 C7 C8 66.8(3)
C6 P1 C7 C8 -54.2(3)
C13 P1 C7 C8 -165.7(3)
Fe1 P1 C7 C8 88.1(4)
C12 C7 C8 C9 0.3(5)
P1 C7 C8 C9 -172.9(3)
C7 C8 C9 C10 0.3(6)
C8 C9 C10 C11 -0.4(6)
C9 C10 C11 C12 -0.1(6)
C10 C11 C12 C7 0.7(6)
C8 C7 C12 C11 -0.8(5)
P1 C7 C12 C11 172.1(3)
N1 P1 C13 C14 172.6(2)
C6 P1 C13 C14 -64.6(3)
C7 P1 C13 C14 46.7(3)
Fe1 P1 C13 C14 -155.6(2)
N1 P1 C13 C18 -8.8(3)
C6 P1 C13 C18 114.0(3)
C7 P1 C13 C18 -134.7(3)
Fe1 P1 C13 C18 23.0(3)
C18 C13 C14 C15 5.6(5)
P1 C13 C14 C15 -175.6(3)
C13 C14 C15 C16 0.0(6)
C14 C15 C16 C17 -2.3(6)
C15 C16 C17 C18 -1.2(5)
C19 N5 C18 C17 -5.7(5)
Fe1 N5 C18 C17 157.4(2)
C19 N5 C18 C13 177.0(3)
Fe1 N5 C18 C13 -19.9(4)
C16 C17 C18 N5 -170.8(3)
C16 C17 C18 C13 6.7(5)
C14 C13 C18 N5 168.8(3)
P1 C13 C18 N5 -9.8(5)
C14 C13 C18 C17 -8.7(4)
P1 C13 C18 C17 172.8(2)
C18 N5 C19 C24 88.7(4)
Fe1 N5 C19 C24 -73.0(4)
C18 N5 C19 C20 -93.4(4)
Fe1 N5 C19 C20 105.0(3)
C24 C19 C20 C21 3.0(5)
N5 C19 C20 C21 -175.0(3)
C24 C19 C20 C27 -176.8(4)
N5 C19 C20 C27 5.2(5)
C19 C20 C21 C22 -0.3(6)
C27 C20 C21 C22 179.4(4)
C20 C21 C22 C23 -1.8(6)
C20 C21 C22 C26 177.6(4)
C21 C22 C23 C24 1.3(6)
C26 C22 C23 C24 -178.1(4)
C22 C23 C24 C19 1.3(6)
C22 C23 C24 C25 -178.8(4)
C20 C19 C24 C23 -3.5(5)
N5 C19 C24 C23 174.5(3)
C20 C19 C24 C25 176.6(3)
N5 C19 C24 C25 -5.4(5)
C1 N2 C28 C29 121.0(4)
Fe1 N2 C28 C29 -53.2(4)
C1 N2 C28 C33 -63.5(5)
Fe1 N2 C28 C33 122.2(3)
C33 C28 C29 C30 1.7(5)
N2 C28 C29 C30 177.3(3)
C33 C28 C29 C36 178.3(3)
N2 C28 C29 C36 -6.1(5)
C28 C29 C30 C31 -0.4(6)
C36 C29 C30 C31 -176.9(4)
C29 C30 C31 C32 -0.7(6)
C29 C30 C31 C35 179.1(4)
C30 C31 C32 C33 0.3(6)
C35 C31 C32 C33 -179.5(4)
C31 C32 C33 C28 1.1(6)
C31 C32 C33 C34 -176.0(4)
C29 C28 C33 C32 -2.1(5)
N2 C28 C33 C32 -177.4(3)
C29 C28 C33 C34 175.0(3)
N2 C28 C33 C34 -0.4(5)
C47 N3 C36 C29 72.4(4)
Fe1 N3 C36 C29 -57.5(3)
C30 C29 C36 N3 -113.6(4)
C28 C29 C36 N3 69.8(4)
P1 N1 C37 C42 158.9(3)
Fe1 N1 C37 C42 10.2(4)
P1 N1 C37 C38 -85.0(4)
Fe1 N1 C37 C38 126.3(3)
P1 N1 C37 C43 38.8(4)
Fe1 N1 C37 C43 -109.9(3)
N1 C37 C38 C39 -174.9(3)
C42 C37 C38 C39 -59.5(4)
C43 C37 C38 C39 57.9(4)
C37 C38 C39 C45 -59.6(4)
C37 C38 C39 C40 60.1(4)
C45 C39 C40 C41 60.6(4)
C38 C39 C40 C41 -59.0(4)
C39 C40 C41 C46 -61.0(4)
C39 C40 C41 C42 58.9(4)
N1 C37 C42 C41 177.7(3)
C38 C37 C42 C41 59.1(4)
C43 C37 C42 C41 -58.2(4)
C40 C41 C42 C37 -60.5(4)
C46 C41 C42 C37 60.0(4)
N1 C37 C43 C44 176.5(3)
C42 C37 C43 C44 57.9(4)
C38 C37 C43 C44 -58.5(4)
C37 C43 C44 C46 -59.9(4)
C37 C43 C44 C45 60.6(4)
C38 C39 C45 C44 60.1(4)
C40 C39 C45 C44 -59.4(4)
C43 C44 C45 C39 -61.2(4)
C46 C44 C45 C39 59.6(4)
C40 C41 C46 C44 60.7(5)
C42 C41 C46 C44 -59.9(5)
C43 C44 C46 C41 60.7(5)
C45 C44 C46 C41 -59.6(4)
C36 N3 C47 C48 167.5(3)
Fe1 N3 C47 C48 -66.0(4)
N3 C47 C48 C49 -177.7(3)
C47 C48 C49 C50 179.4(3)
C48 C49 C50 C51 -172.4(3)
C49 C50 C51 C52 -175.8(3)
C50 C51 C52 C53 -178.6(4)
C51 C52 C53 C54 174.6(4)

loop_
_platon_squeeze_void_nr
_platon_squeeze_void_average_x
_platon_squeeze_void_average_y
_platon_squeeze_void_average_z
_platon_squeeze_void_volume
_platon_squeeze_void_count_electrons
_platon_squeeze_void_content
1 0.000 0.000 0.500 267 49 ' '
